data_7007792
loop_
_publ_author_name
'Chaudhuri, Phalguni'
'Wagner, Rita'
'Khanra, Sumit'
'Weyherm\"uller, Thomas'

_publ_section_title
;
 Ferromagnetic vs. antiferromagnetic coupling in
 bis(mu2-1,1-azido)dinickel(II) complexes with syn- and
 anti-conformations of the end-on azide bridges.
;
_journal_issue 41
_journal_name_full 'Dalton transactions (Cambridge, England : 2003)'
_journal_page_first 4962
_journal_page_last 4968
_journal_paper_doi 10.1039/b610308a
_journal_year 2006
_chemical_formula_sum 'C49.5 H57 Cl3 N10 Ni2 O4'
_chemical_formula_weight 1079.82
_chemical_name_systematic
;
?
;
_space_group_IT_number 14
_symmetry_cell_setting monoclinic
_symmetry_space_group_name_Hall '-P 2yn'
_symmetry_space_group_name_H-M 'P 1 21/n 1'
_atom_sites_solution_hydrogens geom
_atom_sites_solution_primary direct
_atom_sites_solution_secondary difmap
_audit_creation_method SHELXL-97
_cell_angle_alpha 90.00
_cell_angle_beta 106.806(4)
_cell_angle_gamma 90.00
_cell_formula_units_Z 4
_cell_length_a 15.0786(4)
_cell_length_b 17.7144(6)
_cell_length_c 19.7912(6)
_cell_measurement_temperature 100(2)
_cell_volume 5060.6(3)
_computing_cell_refinement 'Nonius Collect Software'
_computing_data_collection 'Nonius Collect Software'
_computing_data_reduction 'Nonius Collect Software'
_computing_structure_refinement 'SHELXL-97 (Sheldrick, 1997)'
_computing_structure_solution 'SHELXS-97 (Sheldrick, 1990)'
_diffrn_ambient_temperature 100(2)
_diffrn_measured_fraction_theta_full 0.998
_diffrn_measured_fraction_theta_max 0.998
_diffrn_measurement_device_type 'Nonius Kappa-CCD'
_diffrn_measurement_method '1461 images at 0.5 deg. stepwise rotation in omega and phi, 40 sec./frame'
_diffrn_radiation_monochromator graphite
_diffrn_radiation_source 'rotating anode, 50 kV, 80 mA'
_diffrn_radiation_type MoK\a
_diffrn_radiation_wavelength 0.71073
_diffrn_reflns_av_R_equivalents 0.0393
_diffrn_reflns_av_sigmaI/netI 0.0244
_diffrn_reflns_limit_h_max 21
_diffrn_reflns_limit_h_min -21
_diffrn_reflns_limit_k_max 25
_diffrn_reflns_limit_k_min -25
_diffrn_reflns_limit_l_max 23
_diffrn_reflns_limit_l_min -28
_diffrn_reflns_number 92400
_diffrn_reflns_theta_full 31.00
_diffrn_reflns_theta_max 31.00
_diffrn_reflns_theta_min 2.95
_exptl_absorpt_coefficient_mu 0.957
_exptl_absorpt_correction_T_max 0.8641
_exptl_absorpt_correction_T_min 0.6599
_exptl_absorpt_correction_type gaussian
_exptl_crystal_colour green
_exptl_crystal_density_diffrn 1.417
_exptl_crystal_density_method 'not measured'
_exptl_crystal_description 'transparent parallelepiped'
_exptl_crystal_F_000 2252
_exptl_crystal_size_max 0.43
_exptl_crystal_size_mid 0.25
_exptl_crystal_size_min 0.14
_refine_diff_density_max 1.699
_refine_diff_density_min -1.310
_refine_diff_density_rms 0.079
_refine_ls_extinction_method none
_refine_ls_goodness_of_fit_ref 1.098
_refine_ls_hydrogen_treatment mixed
_refine_ls_matrix_type full
_refine_ls_number_parameters 643
_refine_ls_number_reflns 16112
_refine_ls_number_restraints 2
_refine_ls_restrained_S_all 1.098
_refine_ls_R_factor_all 0.0512
_refine_ls_R_factor_gt 0.0445
_refine_ls_shift/su_max 0.021
_refine_ls_shift/su_mean 0.000
_refine_ls_structure_factor_coef Fsqd
_refine_ls_weighting_details 'calc w=1/[\s^2^(Fo^2^)+(0.0454P)^2^+6.1950P] where P=(Fo^2^+2Fc^2^)/3'
_refine_ls_weighting_scheme calc
_refine_ls_wR_factor_gt 0.1057
_refine_ls_wR_factor_ref 0.1094
_reflns_number_gt 14479
_reflns_number_total 16112
_reflns_threshold_expression >2sigma(I)
_cod_data_source_file b610308a.txt
_cod_data_source_block 1
_cod_depositor_comments
;
The following automatic conversions were performed:
'_symmetry_cell_setting' value 'Monoclinic' changed to 'monoclinic'
according to '/home/saulius/struct/CIF-dictionaries/cif_core.dic'
dictionary named 'cif_core.dic' version 2.4.1 from
2010-06-29.

'_exptl_absorpt_correction_type' value 'Gaussian' changed to
'gaussian' according to
'/home/saulius/struct/CIF-dictionaries/cif_core.dic' dictionary named
'cif_core.dic' version 2.4.1 from 2010-06-29.

Automatic conversion script
Id: cif_fix_enum 1527 2010-12-29 10:47:43Z saulius 
;
_cod_original_sg_symbol_H-M P2(1)/n
_cod_original_formula_sum 'C49.50 H57 Cl3 N10 Ni2 O4'
_cod_database_code 7007792

loop_
_symmetry_equiv_pos_as_xyz
'x, y, z'
'-x+1/2, y+1/2, -z+1/2'
'-x, -y, -z'
'x-1/2, -y-1/2, z-1/2'

loop_
_atom_site_label
_atom_site_type_symbol
_atom_site_fract_x
_atom_site_fract_y
_atom_site_fract_z
_atom_site_U_iso_or_equiv
_atom_site_adp_type
_atom_site_occupancy
_atom_site_symmetry_multiplicity
_atom_site_calc_flag
_atom_site_refinement_flags
_atom_site_disorder_assembly
_atom_site_disorder_group
Ni1 Ni 0.100789(14) 0.781582(11) 0.212674(10) 0.01000(5) Uani 1 1 d . . .
Ni2 Ni 0.024273(14) 0.764210(11) 0.055134(10) 0.01000(5) Uani 1 1 d . . .
O1 O 0.21252(8) 0.81936(7) 0.17822(6) 0.0138(2) Uani 1 1 d D . .
H1 H 0.2053(17) 0.8184(14) 0.1382(11) 0.018 Uiso 1 1 d D . .
C2 C 0.28287(11) 0.86645(9) 0.21287(8) 0.0119(3) Uani 1 1 d . . .
C3 C 0.37087(11) 0.85844(9) 0.20312(8) 0.0137(3) Uani 1 1 d . . .
C4 C 0.44192(11) 0.90522(10) 0.24160(9) 0.0144(3) Uani 1 1 d . . .
H4 H 0.5017 0.9008 0.2350 0.017 Uiso 1 1 calc R . .
C5 C 0.42796(12) 0.95846(9) 0.28958(8) 0.0134(3) Uani 1 1 d . . .
C6 C 0.33915(11) 0.96520(9) 0.29770(8) 0.0125(3) Uani 1 1 d . . .
H6 H 0.3287 1.0011 0.3303 0.015 Uiso 1 1 calc R . .
C7 C 0.26554(11) 0.92056(9) 0.25916(8) 0.0115(3) Uani 1 1 d . . .
C8 C 0.16916(11) 0.93323(9) 0.26599(8) 0.0120(3) Uani 1 1 d . . .
H8A H 0.1720 0.9747 0.3001 0.014 Uiso 1 1 calc R . .
H8B H 0.1283 0.9500 0.2197 0.014 Uiso 1 1 calc R . .
N9 N 0.12625(9) 0.86581(7) 0.28943(7) 0.0105(2) Uani 1 1 d . . .
C10 C 0.03384(11) 0.88788(9) 0.29761(8) 0.0129(3) Uani 1 1 d . . .
H10A H -0.0071 0.9046 0.2514 0.015 Uiso 1 1 calc R . .
H10B H 0.0422 0.9310 0.3307 0.015 Uiso 1 1 calc R . .
C11 C -0.01206(11) 0.82390(9) 0.32477(8) 0.0132(3) Uani 1 1 d . . .
C12 C -0.02585(12) 0.82981(10) 0.39149(9) 0.0165(3) Uani 1 1 d . . .
H12 H -0.0071 0.8746 0.4182 0.020 Uiso 1 1 calc R . .
C13 C -0.06614(14) 0.77216(11) 0.41970(10) 0.0214(4) Uani 1 1 d . . .
C14 C -0.09175(15) 0.70677(11) 0.37923(10) 0.0227(4) Uani 1 1 d . . .
H14 H -0.1195 0.6667 0.3977 0.027 Uiso 1 1 calc R . .
C15 C -0.07836(13) 0.69791(10) 0.31309(9) 0.0174(3) Uani 1 1 d . . .
C16 C -0.03890(11) 0.75775(10) 0.28401(9) 0.0137(3) Uani 1 1 d . . .
O17 O -0.02397(8) 0.75087(7) 0.22085(6) 0.0139(2) Uani 1 1 d . . .
C18 C 0.18677(11) 0.83678(9) 0.35719(8) 0.0125(3) Uani 1 1 d . . .
H18A H 0.1672 0.8590 0.3965 0.015 Uiso 1 1 calc R . .
H18B H 0.2514 0.8528 0.3626 0.015 Uiso 1 1 calc R . .
C19 C 0.18321(12) 0.75183(9) 0.36144(8) 0.0136(3) Uani 1 1 d . . .
C20 C 0.20467(14) 0.71457(10) 0.42575(9) 0.0208(3) Uani 1 1 d . . .
H20 H 0.2196 0.7423 0.4687 0.025 Uiso 1 1 calc R . .
C21 C 0.20392(17) 0.63618(11) 0.42648(10) 0.0267(4) Uani 1 1 d . . .
H21 H 0.2191 0.6094 0.4699 0.032 Uiso 1 1 calc R . .
C22 C 0.18061(15) 0.59745(10) 0.36260(10) 0.0225(4) Uani 1 1 d . . .
H22 H 0.1788 0.5438 0.3614 0.027 Uiso 1 1 calc R . .
C23 C 0.16009(12) 0.63892(9) 0.30088(9) 0.0166(3) Uani 1 1 d . . .
H23 H 0.1436 0.6126 0.2572 0.020 Uiso 1 1 calc R . .
N24 N 0.16234(10) 0.71500(8) 0.29970(7) 0.0129(2) Uani 1 1 d . . .
C25 C 0.38749(12) 0.80014(11) 0.15269(10) 0.0192(3) Uani 1 1 d . . .
H25A H 0.3525 0.8137 0.1043 0.029 Uiso 1 1 calc R . .
H25B H 0.3671 0.7506 0.1644 0.029 Uiso 1 1 calc R . .
H25C H 0.4537 0.7982 0.1565 0.029 Uiso 1 1 calc R . .
C26 C 0.50714(12) 1.00606(10) 0.33231(9) 0.0168(3) Uani 1 1 d . . .
H26A H 0.5226 0.9912 0.3821 0.025 Uiso 1 1 calc R . .
H26B H 0.4891 1.0594 0.3276 0.025 Uiso 1 1 calc R . .
H26C H 0.5613 0.9985 0.3151 0.025 Uiso 1 1 calc R . .
C27 C -0.08091(19) 0.77799(13) 0.49187(11) 0.0317(5) Uani 1 1 d . . .
H27A H -0.0554 0.8259 0.5139 0.048 Uiso 1 1 calc R . .
H27B H -0.0495 0.7359 0.5214 0.048 Uiso 1 1 calc R . .
H27C H -0.1474 0.7760 0.4871 0.048 Uiso 1 1 calc R . .
C28 C -0.09898(14) 0.62352(11) 0.27504(10) 0.0220(4) Uani 1 1 d . . .
H28A H -0.0410 0.5959 0.2805 0.033 Uiso 1 1 calc R . .
H28B H -0.1294 0.6325 0.2248 0.033 Uiso 1 1 calc R . .
H28C H -0.1400 0.5937 0.2951 0.033 Uiso 1 1 calc R . .
O31 O 0.14942(8) 0.79605(7) 0.04879(6) 0.0142(2) Uani 1 1 d . . .
C32 C 0.15825(11) 0.79944(10) -0.01657(9) 0.0141(3) Uani 1 1 d . . .
C33 C 0.18628(12) 0.86634(10) -0.04284(9) 0.0173(3) Uani 1 1 d . . .
C34 C 0.18477(14) 0.86980(12) -0.11359(10) 0.0229(4) Uani 1 1 d . . .
H34 H 0.2025 0.9154 -0.1314 0.027 Uiso 1 1 calc R . .
C35 C 0.15797(15) 0.80837(12) -0.15908(10) 0.0251(4) Uani 1 1 d . . .
C36 C 0.13286(14) 0.74173(11) -0.13194(10) 0.0215(4) Uani 1 1 d . . .
H36 H 0.1161 0.6989 -0.1618 0.026 Uiso 1 1 calc R . .
C37 C 0.13180(12) 0.73657(10) -0.06173(9) 0.0160(3) Uani 1 1 d . . .
C38 C 0.09794(12) 0.66652(9) -0.03398(9) 0.0153(3) Uani 1 1 d . . .
H38A H 0.1445 0.6506 0.0101 0.018 Uiso 1 1 calc R . .
H38B H 0.0916 0.6253 -0.0689 0.018 Uiso 1 1 calc R . .
N39 N 0.00624(9) 0.67841(8) -0.01941(7) 0.0117(2) Uani 1 1 d . . .
C40 C -0.02213(11) 0.60652(9) 0.00735(9) 0.0130(3) Uani 1 1 d . . .
H40A H 0.0256 0.5929 0.0517 0.016 Uiso 1 1 calc R . .
H40B H -0.0227 0.5663 -0.0275 0.016 Uiso 1 1 calc R . .
C41 C -0.11577(11) 0.60715(9) 0.02160(8) 0.0119(3) Uani 1 1 d . . .
C42 C -0.17589(12) 0.54637(9) -0.00340(9) 0.0145(3) Uani 1 1 d . . .
H42 H -0.1584 0.5090 -0.0315 0.017 Uiso 1 1 calc R . .
C43 C -0.26023(13) 0.53869(10) 0.01144(9) 0.0174(3) Uani 1 1 d . . .
C44 C -0.28664(12) 0.59582(10) 0.05031(9) 0.0176(3) Uani 1 1 d . . .
H44 H -0.3446 0.5920 0.0600 0.021 Uiso 1 1 calc R . .
C45 C -0.23043(12) 0.65833(10) 0.07530(8) 0.0144(3) Uani 1 1 d . . .
C46 C -0.14390(11) 0.66220(9) 0.06204(8) 0.0117(3) Uani 1 1 d . . .
O47 O -0.08887(8) 0.72407(7) 0.08701(6) 0.0131(2) Uani 1 1 d D . .
H47 H -0.0808(17) 0.7303(14) 0.1267(11) 0.017 Uiso 1 1 d D . .
C48 C -0.06485(12) 0.70187(9) -0.08445(8) 0.0137(3) Uani 1 1 d . . .
H48A H -0.1264 0.6844 -0.0825 0.016 Uiso 1 1 calc R . .
H48B H -0.0519 0.6777 -0.1257 0.016 Uiso 1 1 calc R . .
C49 C -0.06681(12) 0.78606(9) -0.09382(8) 0.0134(3) Uani 1 1 d . . .
C50 C -0.09482(14) 0.81894(10) -0.16031(9) 0.0202(3) Uani 1 1 d . . .
H50 H -0.1112 0.7886 -0.2016 0.024 Uiso 1 1 calc R . .
C51 C -0.09832(16) 0.89691(11) -0.16504(9) 0.0238(4) Uani 1 1 d . . .
H51 H -0.1174 0.9209 -0.2099 0.029 Uiso 1 1 calc R . .
C52 C -0.07365(14) 0.93982(10) -0.10359(9) 0.0196(3) Uani 1 1 d . . .
H52 H -0.0750 0.9934 -0.1056 0.023 Uiso 1 1 calc R . .
C53 C -0.04706(12) 0.90250(9) -0.03933(9) 0.0145(3) Uani 1 1 d . . .
H53 H -0.0304 0.9316 0.0028 0.017 Uiso 1 1 calc R . .
N54 N -0.04384(10) 0.82674(8) -0.03410(7) 0.0122(2) Uani 1 1 d . . .
C55 C 0.21115(14) 0.93434(11) 0.00429(10) 0.0218(4) Uani 1 1 d . . .
H55A H 0.2697 0.9250 0.0408 0.033 Uiso 1 1 calc R . .
H55B H 0.1620 0.9440 0.0266 0.033 Uiso 1 1 calc R . .
H55C H 0.2179 0.9783 -0.0238 0.033 Uiso 1 1 calc R . .
C56 C 0.1554(2) 0.81419(16) -0.23575(12) 0.0408(6) Uani 1 1 d . . .
H56A H 0.2172 0.8039 -0.2404 0.061 Uiso 1 1 calc R . .
H56B H 0.1361 0.8652 -0.2531 0.061 Uiso 1 1 calc R . .
H56C H 0.1113 0.7773 -0.2635 0.061 Uiso 1 1 calc R . .
C57 C -0.32139(15) 0.47084(12) -0.01389(12) 0.0272(4) Uani 1 1 d . . .
H57A H -0.3038 0.4464 -0.0525 0.041 Uiso 1 1 calc R . .
H57B H -0.3862 0.4870 -0.0307 0.041 Uiso 1 1 calc R . .
H57C H -0.3139 0.4350 0.0251 0.041 Uiso 1 1 calc R . .
C58 C -0.26129(13) 0.72175(11) 0.11400(9) 0.0188(3) Uani 1 1 d . . .
H58A H -0.3263 0.7142 0.1123 0.028 Uiso 1 1 calc R . .
H58B H -0.2549 0.7699 0.0915 0.028 Uiso 1 1 calc R . .
H58C H -0.2228 0.7224 0.1633 0.028 Uiso 1 1 calc R . .
N61 N 0.02542(10) 0.85225(8) 0.12587(7) 0.0124(2) Uani 1 1 d . . .
N62 N -0.04940(10) 0.87931(8) 0.12226(7) 0.0144(3) Uani 1 1 d . . .
N63 N -0.11993(12) 0.90692(10) 0.11858(9) 0.0246(3) Uani 1 1 d . . .
N71 N 0.09837(10) 0.69434(8) 0.14107(7) 0.0132(2) Uani 1 1 d . . .
N72 N 0.17136(10) 0.66448(8) 0.14444(8) 0.0148(3) Uani 1 1 d . . .
N73 N 0.24002(12) 0.63343(9) 0.14834(9) 0.0225(3) Uani 1 1 d . . .
C80 C 0.77381(17) 0.89092(16) 0.25148(14) 0.0386(5) Uani 1 1 d . . .
H80A H 0.7779 0.8434 0.2785 0.046 Uiso 1 1 calc R . .
H80B H 0.8243 0.8910 0.2288 0.046 Uiso 1 1 calc R . .
Cl81 Cl 0.66585(4) 0.89527(4) 0.18602(4) 0.04373(15) Uani 1 1 d . . .
Cl82 Cl 0.78734(8) 0.96820(5) 0.30921(5) 0.0833(4) Uani 1 1 d . . .
C90 C 0.5383(9) 1.0227(8) 0.0391(7) 0.079(4) Uani 0.338(2) 1 d PD . 1
Cl91 Cl 0.46785(13) 0.94852(17) 0.04822(12) 0.0713(6) Uani 0.677(5) 1 d PD . 1
C95 C 0.5460(15) 0.9581(14) 0.0073(11) 0.079(4) Uani 0.162(2) 1 d PD . 2
Cl96 Cl 0.4766(3) 0.9807(3) 0.0614(3) 0.0713(6) Uani 0.323(5) 1 d PD . 2

loop_
_atom_site_aniso_label
_atom_site_aniso_U_11
_atom_site_aniso_U_22
_atom_site_aniso_U_33
_atom_site_aniso_U_23
_atom_site_aniso_U_13
_atom_site_aniso_U_12
Ni1 0.01157(9) 0.00928(9) 0.00755(9) -0.00064(6) 0.00024(7) -0.00010(7)
Ni2 0.01160(9) 0.00946(9) 0.00752(9) -0.00101(6) 0.00050(7) -0.00071(7)
O1 0.0141(5) 0.0168(5) 0.0092(5) -0.0049(4) 0.0016(4) -0.0047(4)
C2 0.0130(7) 0.0115(6) 0.0097(6) -0.0011(5) 0.0008(5) -0.0015(5)
C3 0.0152(7) 0.0142(7) 0.0113(7) -0.0022(5) 0.0032(5) -0.0005(5)
C4 0.0132(7) 0.0161(7) 0.0132(7) 0.0007(6) 0.0024(6) -0.0020(6)
C5 0.0155(7) 0.0114(7) 0.0113(7) 0.0016(5) 0.0007(5) -0.0028(5)
C6 0.0165(7) 0.0095(6) 0.0100(6) -0.0001(5) 0.0014(5) -0.0021(5)
C7 0.0130(7) 0.0101(6) 0.0107(6) 0.0004(5) 0.0023(5) -0.0004(5)
C8 0.0136(7) 0.0097(6) 0.0121(6) 0.0004(5) 0.0028(5) 0.0001(5)
N9 0.0116(6) 0.0101(6) 0.0086(5) 0.0007(4) 0.0007(4) 0.0000(4)
C10 0.0139(7) 0.0123(7) 0.0121(7) -0.0007(5) 0.0033(5) 0.0012(5)
C11 0.0137(7) 0.0140(7) 0.0118(7) 0.0002(5) 0.0033(5) 0.0001(5)
C12 0.0198(8) 0.0173(7) 0.0136(7) -0.0014(6) 0.0067(6) -0.0005(6)
C13 0.0290(9) 0.0222(9) 0.0165(8) -0.0001(6) 0.0120(7) -0.0015(7)
C14 0.0306(10) 0.0211(8) 0.0198(8) 0.0020(7) 0.0128(7) -0.0054(7)
C15 0.0205(8) 0.0161(7) 0.0159(7) 0.0008(6) 0.0059(6) -0.0029(6)
C16 0.0132(7) 0.0156(7) 0.0120(7) 0.0009(5) 0.0029(5) 0.0001(5)
O17 0.0146(5) 0.0166(5) 0.0097(5) -0.0012(4) 0.0023(4) -0.0024(4)
C18 0.0156(7) 0.0101(6) 0.0089(6) -0.0001(5) -0.0008(5) -0.0005(5)
C19 0.0154(7) 0.0117(7) 0.0114(7) 0.0001(5) 0.0005(5) 0.0003(5)
C20 0.0320(10) 0.0175(8) 0.0095(7) 0.0012(6) 0.0004(6) -0.0024(7)
C21 0.0440(12) 0.0163(8) 0.0148(8) 0.0054(6) 0.0007(8) -0.0013(8)
C22 0.0334(10) 0.0126(7) 0.0174(8) 0.0026(6) 0.0008(7) 0.0005(7)
C23 0.0209(8) 0.0114(7) 0.0143(7) -0.0008(5) -0.0001(6) 0.0012(6)
N24 0.0140(6) 0.0114(6) 0.0111(6) -0.0003(5) 0.0002(5) 0.0006(5)
C25 0.0161(7) 0.0224(8) 0.0196(8) -0.0080(6) 0.0057(6) -0.0018(6)
C26 0.0168(7) 0.0147(7) 0.0160(7) -0.0006(6) 0.0001(6) -0.0053(6)
C27 0.0507(14) 0.0310(11) 0.0215(9) -0.0008(8) 0.0232(9) -0.0034(10)
C28 0.0291(9) 0.0166(8) 0.0210(8) -0.0010(6) 0.0081(7) -0.0062(7)
O31 0.0150(5) 0.0166(5) 0.0101(5) -0.0026(4) 0.0024(4) -0.0030(4)
C32 0.0125(7) 0.0167(7) 0.0133(7) -0.0033(6) 0.0043(5) -0.0019(6)
C33 0.0183(8) 0.0170(8) 0.0178(8) -0.0036(6) 0.0071(6) -0.0047(6)
C34 0.0262(9) 0.0249(9) 0.0209(9) -0.0012(7) 0.0121(7) -0.0081(7)
C35 0.0296(10) 0.0306(10) 0.0184(8) -0.0042(7) 0.0124(7) -0.0089(8)
C36 0.0250(9) 0.0247(9) 0.0182(8) -0.0088(7) 0.0116(7) -0.0078(7)
C37 0.0153(7) 0.0168(7) 0.0172(7) -0.0060(6) 0.0069(6) -0.0038(6)
C38 0.0148(7) 0.0133(7) 0.0190(8) -0.0052(6) 0.0066(6) -0.0022(6)
N39 0.0123(6) 0.0105(6) 0.0109(6) -0.0001(4) 0.0012(5) -0.0011(5)
C40 0.0145(7) 0.0094(6) 0.0140(7) -0.0009(5) 0.0026(6) -0.0008(5)
C41 0.0130(7) 0.0107(6) 0.0096(6) 0.0023(5) -0.0003(5) 0.0002(5)
C42 0.0172(7) 0.0104(7) 0.0131(7) 0.0015(5) -0.0002(6) -0.0021(5)
C43 0.0194(8) 0.0142(7) 0.0157(7) 0.0019(6) 0.0005(6) -0.0052(6)
C44 0.0164(7) 0.0205(8) 0.0150(7) 0.0028(6) 0.0030(6) -0.0042(6)
C45 0.0152(7) 0.0166(7) 0.0106(6) 0.0025(5) 0.0024(5) -0.0009(6)
C46 0.0124(6) 0.0111(6) 0.0092(6) 0.0019(5) -0.0008(5) -0.0010(5)
O47 0.0152(5) 0.0132(5) 0.0099(5) -0.0022(4) 0.0022(4) -0.0028(4)
C48 0.0174(7) 0.0118(7) 0.0092(6) -0.0017(5) -0.0004(5) -0.0029(5)
C49 0.0156(7) 0.0124(7) 0.0114(7) -0.0011(5) 0.0027(5) -0.0016(5)
C50 0.0326(10) 0.0155(8) 0.0096(7) -0.0007(6) 0.0014(6) -0.0007(7)
C51 0.0405(11) 0.0168(8) 0.0100(7) 0.0026(6) 0.0008(7) 0.0013(7)
C52 0.0295(9) 0.0132(7) 0.0135(7) 0.0004(6) 0.0023(7) 0.0002(6)
C53 0.0178(7) 0.0124(7) 0.0120(7) -0.0008(5) 0.0020(6) -0.0014(6)
N54 0.0136(6) 0.0120(6) 0.0097(6) -0.0007(5) 0.0011(5) -0.0010(5)
C55 0.0260(9) 0.0174(8) 0.0220(8) -0.0032(6) 0.0070(7) -0.0058(7)
C56 0.0593(16) 0.0475(14) 0.0227(10) -0.0072(10) 0.0231(11) -0.0214(12)
C57 0.0263(10) 0.0219(9) 0.0326(10) -0.0045(8) 0.0072(8) -0.0121(7)
C58 0.0182(8) 0.0244(9) 0.0151(7) -0.0015(6) 0.0067(6) -0.0003(6)
N61 0.0139(6) 0.0123(6) 0.0099(6) -0.0006(5) 0.0015(5) 0.0001(5)
N62 0.0186(7) 0.0137(6) 0.0097(6) 0.0008(5) 0.0022(5) 0.0004(5)
N63 0.0222(8) 0.0289(9) 0.0227(8) 0.0046(6) 0.0063(6) 0.0103(6)
N71 0.0151(6) 0.0120(6) 0.0107(6) -0.0014(5) 0.0009(5) -0.0002(5)
N72 0.0177(6) 0.0120(6) 0.0129(6) -0.0012(5) 0.0019(5) -0.0011(5)
N73 0.0206(7) 0.0194(7) 0.0273(8) 0.0008(6) 0.0067(6) 0.0054(6)
C80 0.0312(12) 0.0423(13) 0.0405(13) -0.0049(11) 0.0075(10) 0.0116(10)
Cl81 0.0244(3) 0.0601(4) 0.0445(3) -0.0073(3) 0.0063(2) 0.0110(3)
Cl82 0.1007(8) 0.0495(5) 0.0667(5) -0.0212(4) -0.0282(5) 0.0337(5)
C90 0.072(7) 0.085(8) 0.065(6) 0.017(6) -0.005(5) -0.042(6)
Cl91 0.0443(6) 0.0822(16) 0.0805(11) 0.0317(11) 0.0070(6) -0.0218(9)
C95 0.072(7) 0.085(8) 0.065(6) 0.017(6) -0.005(5) -0.042(6)
Cl96 0.0443(6) 0.0822(16) 0.0805(11) 0.0317(11) 0.0070(6) -0.0218(9)

loop_
_atom_type_symbol
_atom_type_description
_atom_type_scat_dispersion_real
_atom_type_scat_dispersion_imag
_atom_type_scat_source
C C 0.0033 0.0016 'International Tables Vol C Tables 4.2.6.8 and 6.1.1.4'
H H 0.0000 0.0000 'International Tables Vol C Tables 4.2.6.8 and 6.1.1.4'
N N 0.0061 0.0033 'International Tables Vol C Tables 4.2.6.8 and 6.1.1.4'
O O 0.0106 0.0060 'International Tables Vol C Tables 4.2.6.8 and 6.1.1.4'
Ni Ni 0.3393 1.1124 'International Tables Vol C Tables 4.2.6.8 and 6.1.1.4'
Cl Cl 0.1484 0.1585 'International Tables Vol C Tables 4.2.6.8 and 6.1.1.4'

loop_
_geom_angle_atom_site_label_1
_geom_angle_atom_site_label_2
_geom_angle_atom_site_label_3
_geom_angle
_geom_angle_site_symmetry_1
_geom_angle_site_symmetry_3
_geom_angle_publ_flag
O17 Ni1 N24 89.07(5) . . ?
O17 Ni1 N9 96.58(5) . . ?
N24 Ni1 N9 81.83(5) . . ?
O17 Ni1 N71 91.21(5) . . ?
N24 Ni1 N71 93.35(5) . . ?
N9 Ni1 N71 170.74(5) . . ?
O17 Ni1 O1 165.82(5) . . ?
N24 Ni1 O1 104.04(5) . . ?
N9 Ni1 O1 90.72(5) . . ?
N71 Ni1 O1 82.76(5) . . ?
O17 Ni1 N61 86.07(5) . . ?
N24 Ni1 N61 174.53(6) . . ?
N9 Ni1 N61 96.22(5) . . ?
N71 Ni1 N61 89.27(5) . . ?
O1 Ni1 N61 81.05(5) . . ?
O31 Ni2 N39 95.36(5) . . ?
O31 Ni2 N54 92.26(5) . . ?
N39 Ni2 N54 81.73(5) . . ?
O31 Ni2 N61 90.37(5) . . ?
N39 Ni2 N61 173.22(5) . . ?
N54 Ni2 N61 94.44(5) . . ?
O31 Ni2 O47 166.12(5) . . ?
N39 Ni2 O47 90.84(5) . . ?
N54 Ni2 O47 100.93(5) . . ?
N61 Ni2 O47 84.37(5) . . ?
O31 Ni2 N71 85.87(5) . . ?
N39 Ni2 N71 94.14(5) . . ?
N54 Ni2 N71 175.30(6) . . ?
N61 Ni2 N71 89.88(5) . . ?
O47 Ni2 N71 81.29(5) . . ?
C2 O1 Ni1 127.58(10) . . ?
O1 C2 C7 118.73(14) . . ?
O1 C2 C3 119.79(14) . . ?
C7 C2 C3 121.46(14) . . ?
C4 C3 C2 118.23(15) . . ?
C4 C3 C25 121.38(15) . . ?
C2 C3 C25 120.39(15) . . ?
C3 C4 C5 121.99(16) . . ?
C4 C5 C6 118.23(15) . . ?
C4 C5 C26 120.60(15) . . ?
C6 C5 C26 121.16(15) . . ?
C7 C6 C5 121.66(15) . . ?
C6 C7 C2 118.39(15) . . ?
C6 C7 C8 119.93(14) . . ?
C2 C7 C8 121.65(14) . . ?
N9 C8 C7 114.95(13) . . ?
C18 N9 C8 110.50(12) . . ?
C18 N9 C10 109.97(12) . . ?
C8 N9 C10 108.91(12) . . ?
C18 N9 Ni1 110.32(10) . . ?
C8 N9 Ni1 110.55(9) . . ?
C10 N9 Ni1 106.51(9) . . ?
N9 C10 C11 112.29(13) . . ?
C12 C11 C16 120.30(15) . . ?
C12 C11 C10 119.32(15) . . ?
C16 C11 C10 120.36(14) . . ?
C13 C12 C11 121.83(16) . . ?
C12 C13 C14 117.43(16) . . ?
C12 C13 C27 122.13(18) . . ?
C14 C13 C27 120.43(18) . . ?
C15 C14 C13 122.81(17) . . ?
C14 C15 C16 119.39(16) . . ?
C14 C15 C28 120.32(16) . . ?
C16 C15 C28 120.14(16) . . ?
O17 C16 C11 120.72(15) . . ?
O17 C16 C15 121.01(15) . . ?
C11 C16 C15 118.22(15) . . ?
C16 O17 Ni1 117.70(10) . . ?
N9 C18 C19 112.00(13) . . ?
N24 C19 C20 122.43(16) . . ?
N24 C19 C18 115.95(14) . . ?
C20 C19 C18 121.55(15) . . ?
C19 C20 C21 119.02(17) . . ?
C20 C21 C22 118.97(17) . . ?
C23 C22 C21 118.31(17) . . ?
N24 C23 C22 123.12(16) . . ?
C19 N24 C23 118.12(14) . . ?
C19 N24 Ni1 114.29(11) . . ?
C23 N24 Ni1 125.15(11) . . ?
C32 O31 Ni2 115.50(10) . . ?
O31 C32 C33 121.25(15) . . ?
O31 C32 C37 119.17(15) . . ?
C33 C32 C37 119.39(15) . . ?
C34 C33 C32 119.22(16) . . ?
C34 C33 C55 121.09(16) . . ?
C32 C33 C55 119.56(16) . . ?
C33 C34 C35 122.07(18) . . ?
C36 C35 C34 118.17(17) . . ?
C36 C35 C56 120.94(19) . . ?
C34 C35 C56 120.89(19) . . ?
C35 C36 C37 121.41(17) . . ?
C36 C37 C32 119.71(16) . . ?
C36 C37 C38 121.30(15) . . ?
C32 C37 C38 118.90(15) . . ?
C37 C38 N39 112.43(14) . . ?
C48 N39 C40 109.88(12) . . ?
C48 N39 C38 110.34(13) . . ?
C40 N39 C38 108.81(12) . . ?
C48 N39 Ni2 109.00(10) . . ?
C40 N39 Ni2 111.39(10) . . ?
C38 N39 Ni2 107.39(9) . . ?
N39 C40 C41 115.99(13) . . ?
C42 C41 C46 117.63(15) . . ?
C42 C41 C40 118.03(14) . . ?
C46 C41 C40 124.20(14) . . ?
C43 C42 C41 122.51(16) . . ?
C42 C43 C44 117.94(16) . . ?
C42 C43 C57 121.02(17) . . ?
C44 C43 C57 121.04(17) . . ?
C45 C44 C43 121.97(16) . . ?
C44 C45 C46 118.31(16) . . ?
C44 C45 C58 121.77(16) . . ?
C46 C45 C58 119.90(15) . . ?
O47 C46 C41 120.51(14) . . ?
O47 C46 C45 117.87(14) . . ?
C41 C46 C45 121.53(15) . . ?
C46 O47 Ni2 128.12(10) . . ?
N39 C48 C49 111.74(13) . . ?
N54 C49 C50 122.68(15) . . ?
N54 C49 C48 115.70(14) . . ?
C50 C49 C48 121.55(15) . . ?
C51 C50 C49 118.55(16) . . ?
C50 C51 C52 119.40(16) . . ?
C53 C52 C51 118.36(16) . . ?
N54 C53 C52 122.75(15) . . ?
C49 N54 C53 118.26(14) . . ?
C49 N54 Ni2 113.53(11) . . ?
C53 N54 Ni2 126.34(11) . . ?
N62 N61 Ni2 115.40(11) . . ?
N62 N61 Ni1 122.92(11) . . ?
Ni2 N61 Ni1 90.05(5) . . ?
N63 N62 N61 178.25(19) . . ?
N72 N71 Ni1 116.76(11) . . ?
N72 N71 Ni2 123.83(12) . . ?
Ni1 N71 Ni2 90.80(6) . . ?
N73 N72 N71 177.50(18) . . ?
Cl82 C80 Cl81 110.63(14) . . ?
Cl91 C90 Cl91 117.2(6) . 3_675 ?
Cl91 C90 C90 59.8(6) . 3_675 ?
Cl91 C90 C90 57.4(6) 3_675 3_675 ?
C90 Cl91 C90 62.8(6) . 3_675 ?
Cl96 C95 Cl96 109.1(13) 3_675 . ?
Cl96 C95 C95 55.8(12) 3_675 3_675 ?
Cl96 C95 C95 53.4(7) . 3_675 ?
C95 Cl96 C95 70.9(13) 3_675 . ?

loop_
_geom_bond_atom_site_label_1
_geom_bond_atom_site_label_2
_geom_bond_distance
_geom_bond_site_symmetry_2
_geom_bond_publ_flag
Ni1 O17 2.0092(12) . ?
Ni1 N24 2.0724(14) . ?
Ni1 N9 2.0842(13) . ?
Ni1 N71 2.0900(14) . ?
Ni1 O1 2.1013(12) . ?
Ni1 N61 2.1636(14) . ?
Ni2 O31 2.0080(12) . ?
Ni2 N39 2.0805(14) . ?
Ni2 N54 2.0860(14) . ?
Ni2 N61 2.0925(14) . ?
Ni2 O47 2.1064(12) . ?
Ni2 N71 2.1388(14) . ?
O1 C2 1.3678(19) . ?
C2 C7 1.402(2) . ?
C2 C3 1.402(2) . ?
C3 C4 1.394(2) . ?
C3 C25 1.507(2) . ?
C4 C5 1.397(2) . ?
C5 C6 1.399(2) . ?
C5 C26 1.506(2) . ?
C6 C7 1.396(2) . ?
C7 C8 1.515(2) . ?
C8 N9 1.495(2) . ?
N9 C18 1.479(2) . ?
N9 C10 1.500(2) . ?
C10 C11 1.506(2) . ?
C11 C12 1.399(2) . ?
C11 C16 1.414(2) . ?
C12 C13 1.386(3) . ?
C13 C14 1.398(3) . ?
C13 C27 1.511(3) . ?
C14 C15 1.390(2) . ?
C15 C16 1.417(2) . ?
C15 C28 1.505(3) . ?
C16 O17 1.338(2) . ?
C18 C19 1.509(2) . ?
C19 N24 1.340(2) . ?
C19 C20 1.386(2) . ?
C20 C21 1.389(3) . ?
C21 C22 1.391(3) . ?
C22 C23 1.382(2) . ?
C23 N24 1.348(2) . ?
O31 C32 1.339(2) . ?
C32 C33 1.407(2) . ?
C32 C37 1.411(2) . ?
C33 C34 1.395(3) . ?
C33 C55 1.503(2) . ?
C34 C35 1.396(3) . ?
C35 C36 1.394(3) . ?
C35 C56 1.510(3) . ?
C36 C37 1.397(2) . ?
C37 C38 1.505(2) . ?
C38 N39 1.507(2) . ?
N39 C48 1.477(2) . ?
N39 C40 1.489(2) . ?
C40 C41 1.518(2) . ?
C41 C42 1.402(2) . ?
C41 C46 1.403(2) . ?
C42 C43 1.392(3) . ?
C43 C44 1.397(3) . ?
C43 C57 1.510(3) . ?
C44 C45 1.395(2) . ?
C45 C46 1.405(2) . ?
C45 C58 1.507(2) . ?
C46 O47 1.3771(19) . ?
C48 C49 1.502(2) . ?
C49 N54 1.341(2) . ?
C49 C50 1.389(2) . ?
C50 C51 1.384(3) . ?
C51 C52 1.391(2) . ?
C52 C53 1.386(2) . ?
C53 N54 1.346(2) . ?
N61 N62 1.209(2) . ?
N62 N63 1.154(2) . ?
N71 N72 1.205(2) . ?
N72 N73 1.155(2) . ?
C80 Cl82 1.757(3) . ?
C80 Cl81 1.765(3) . ?
C90 Cl91 1.732(10) . ?
C90 Cl91 1.778(12) 3_675 ?
C90 C90 1.83(2) 3_675 ?
Cl91 C90 1.778(12) 3_675 ?
C95 Cl96 1.70(3) 3_675 ?
C95 Cl96 1.746(13) . ?
C95 C95 2.00(5) 3_675 ?
Cl96 C95 1.70(3) 3_675 ?
